data_2221604
loop_
_publ_author_name
'Wang, Hai-Dong'
'Li, Min-Min'
'He, Hong-Yin'

_publ_section_title Poly[di-\m~2~-acetato-diaquabis(2,2'-bipyridine)bis(\m~3~-5-nitroisophthalato)tricobalt(II)]
_journal_issue 5
_journal_name_full 'Acta Crystallographica Section E'
_journal_page_first m510
_journal_paper_doi 10.1107/S1600536809012562
_journal_volume 65
_journal_year 2009
_chemical_formula_iupac '[Co3 (C8 H3 N O6)2 (C2 H3 O2)2 (C10 H8 N2)2 (H2 O)2]'
_chemical_formula_moiety 'C40 H32 Co3 N6 O18'
_chemical_formula_sum 'C40 H32 Co3 N6 O18'
_chemical_formula_weight 1061.51
_chemical_name_systematic
;
Poly[di-\m~2~-acetato-diaquabis(2,2'-bipyridine)bis(\m~3~-5-\
nitroisophthalato)tricobalt(II)]
;
_space_group_IT_number 2
_symmetry_cell_setting triclinic
_symmetry_space_group_name_Hall '-P 1'
_symmetry_space_group_name_H-M 'P -1'
_atom_sites_solution_hydrogens geom
_atom_sites_solution_primary direct
_atom_sites_solution_secondary difmap
_audit_creation_method SHELXL-97
_cell_angle_alpha 81.1960(10)
_cell_angle_beta 67.6850(10)
_cell_angle_gamma 69.4720(10)
_cell_formula_units_Z 1
_cell_length_a 10.00840(10)
_cell_length_b 10.07810(10)
_cell_length_c 11.39410(10)
_cell_measurement_reflns_used 10424
_cell_measurement_temperature 296(2)
_cell_measurement_theta_max 25.5
_cell_measurement_theta_min 1.94
_cell_volume 995.429(19)
_computing_cell_refinement 'SAINT (Bruker, 2002)'
_computing_data_collection 'SMART (Bruker, 2002)'
_computing_data_reduction 'SAINT (Bruker, 2002)'
_computing_molecular_graphics 'Ortep-3 for Windows (Farrugia, 1997)'
_computing_publication_material 'PLATON (Spek, 2009)'
_computing_structure_refinement 'SHELXL97 (Sheldrick, 2008)'
_computing_structure_solution 'SHELXS97 (Sheldrick, 2008)'
_diffrn_ambient_temperature 296(2)
_diffrn_measured_fraction_theta_full 0.994
_diffrn_measured_fraction_theta_max 0.994
_diffrn_measurement_device_type 'Bruker SMART 1K CCD'
_diffrn_measurement_method phi/omega
_diffrn_radiation_monochromator graphite
_diffrn_radiation_source 'fine-focus sealed tube'
_diffrn_radiation_type MoK\a
_diffrn_radiation_wavelength 0.71073
_diffrn_reflns_av_R_equivalents 0.0198
_diffrn_reflns_av_sigmaI/netI 0.0213
_diffrn_reflns_limit_h_max 12
_diffrn_reflns_limit_h_min -12
_diffrn_reflns_limit_k_max 12
_diffrn_reflns_limit_k_min -12
_diffrn_reflns_limit_l_max 13
_diffrn_reflns_limit_l_min -13
_diffrn_reflns_number 10424
_diffrn_reflns_theta_full 25.50
_diffrn_reflns_theta_max 25.50
_diffrn_reflns_theta_min 1.93
_exptl_absorpt_coefficient_mu 1.327
_exptl_absorpt_correction_T_max 0.8832
_exptl_absorpt_correction_T_min 0.7241
_exptl_absorpt_correction_type multi-scan
_exptl_absorpt_process_details '(SADABS; Bruker, 2002)'
_exptl_crystal_colour red
_exptl_crystal_density_diffrn 1.771
_exptl_crystal_density_method 'not measured'
_exptl_crystal_description plate
_exptl_crystal_F_000 539
_exptl_crystal_size_max 0.26
_exptl_crystal_size_mid 0.13
_exptl_crystal_size_min 0.10
_refine_diff_density_max 0.531
_refine_diff_density_min -0.452
_refine_ls_extinction_method none
_refine_ls_goodness_of_fit_ref 1.027
_refine_ls_hydrogen_treatment mixed
_refine_ls_matrix_type full
_refine_ls_number_parameters 310
_refine_ls_number_reflns 3679
_refine_ls_number_restraints 3
_refine_ls_restrained_S_all 1.027
_refine_ls_R_factor_all 0.0344
_refine_ls_R_factor_gt 0.0299
_refine_ls_shift/su_max 0.000
_refine_ls_shift/su_mean 0.000
_refine_ls_structure_factor_coef Fsqd
_refine_ls_weighting_details 'calc w=1/[\s^2^(Fo^2^)+(0.0358P)^2^+1.0580P] where P=(Fo^2^+2Fc^2^)/3'
_refine_ls_weighting_scheme calc
_refine_ls_wR_factor_gt 0.0744
_refine_ls_wR_factor_ref 0.0773
_reflns_number_gt 3296
_reflns_number_total 3679
_reflns_threshold_expression I>2\s(I)
_cod_data_source_file bt2923.cif
_cod_data_source_block I
_cod_depositor_comments
;
The following automatic conversions were performed:
'_symmetry_cell_setting' value 'Triclinic' changed to 'triclinic'
according to '/home/saulius/struct/CIF-dictionaries/cif_core.dic'
dictionary named 'cif_core.dic' version 2.4.1 from 2010-06-29.

Automatic conversion script
Id: cif_fix_enum 1527 2010-12-29 10:47:43Z saulius 

The following automatic conversions were performed:

'_symmetry_cell_setting' value 'Triclinic' changed to 'triclinic'
according to /home/saulius/struct/CIF-dictionaries/cif_core.dic
dictionary named 'cif_core.dic' version 2.4.1 from 2010-06-29.

Automatic conversion script
Id: cif_fix_values 1715 2011-07-08 13:25:40Z adriana 
;
_cod_original_cell_volume 995.430(17)
_cod_original_sg_symbol_H-M P-1
_cod_database_code 2221604
_cod_database_fobs_code 2221604

loop_
_symmetry_equiv_pos_as_xyz
'x, y, z'
'-x, -y, -z'

loop_
_atom_site_type_symbol
_atom_site_label
_atom_site_fract_x
_atom_site_fract_y
_atom_site_fract_z
_atom_site_U_iso_or_equiv
_atom_site_adp_type
_atom_site_calc_flag
_atom_site_refinement_flags
_atom_site_occupancy
_atom_site_disorder_assembly
_atom_site_disorder_group
Co Co1 0.0000 1.0000 0.5000 0.02056(11) Uani d S 1 . .
Co Co2 0.29863(3) 0.66172(3) 0.34001(3) 0.02348(10) Uani d . 1 . .
N N1 0.5014(2) 0.4947(2) 0.26205(19) 0.0264(4) Uani d . 1 . .
N N2 0.2395(2) 0.5533(2) 0.23098(19) 0.0271(4) Uani d . 1 . .
C C6 0.3533(3) 0.4463(2) 0.1610(2) 0.0259(5) Uani d . 1 . .
O O1 0.38924(18) 0.74188(17) 0.43457(16) 0.0283(4) Uani d . 1 . .
O O9 0.10814(18) 0.86327(17) 0.34394(15) 0.0263(4) Uani d . 1 . .
C C11 0.5544(3) 0.8074(2) 0.5603(2) 0.0218(5) Uani d . 1 . .
H H11A 0.6088 0.7353 0.5017 0.026 Uiso calc R 1 . .
C C17 0.3124(3) 0.8272(2) 0.5243(2) 0.0233(5) Uani d . 1 . .
C C16 0.3980(3) 0.8686(2) 0.5891(2) 0.0219(5) Uani d . 1 . .
C C19 0.8024(3) 0.7950(3) 0.5801(2) 0.0269(5) Uani d . 1 . .
C C12 0.6310(3) 0.8526(2) 0.6180(2) 0.0233(5) Uani d . 1 . .
O O3 0.8695(2) 0.67757(19) 0.5289(2) 0.0414(5) Uani d . 1 . .
C C5 0.5033(3) 0.4180(2) 0.1738(2) 0.0256(5) Uani d . 1 . .
C C4 0.6363(3) 0.3199(3) 0.1018(2) 0.0337(6) Uani d . 1 . .
H H4A 0.6361 0.2703 0.0395 0.040 Uiso calc R 1 . .
C C14 0.3935(3) 1.0141(2) 0.7364(2) 0.0273(5) Uani d . 1 . .
C C13 0.5491(3) 0.9578(3) 0.7079(2) 0.0272(5) Uani d . 1 . .
H H13A 0.5977 0.9894 0.7478 0.033 Uiso calc R 1 . .
C C15 0.3160(3) 0.9740(2) 0.6786(2) 0.0262(5) Uani d . 1 . .
H H15A 0.2114 1.0163 0.6989 0.031 Uiso calc R 1 . .
C C9 0.0689(3) 0.5133(3) 0.1519(3) 0.0382(6) Uani d . 1 . .
H H9A -0.0288 0.5389 0.1495 0.046 Uiso calc R 1 . .
C C7 0.3293(3) 0.3687(3) 0.0849(3) 0.0352(6) Uani d . 1 . .
H H7A 0.4092 0.2951 0.0369 0.042 Uiso calc R 1 . .
C C10 0.1008(3) 0.5858(3) 0.2260(3) 0.0328(6) Uani d . 1 . .
H H10A 0.0225 0.6601 0.2742 0.039 Uiso calc R 1 . .
C C1 0.6309(3) 0.4698(3) 0.2832(3) 0.0327(6) Uani d . 1 . .
H H1A 0.6295 0.5217 0.3447 0.039 Uiso calc R 1 . .
C C8 0.1844(3) 0.4028(3) 0.0818(3) 0.0406(7) Uani d . 1 . .
H H8A 0.1652 0.3512 0.0324 0.049 Uiso calc R 1 . .
C C2 0.7661(3) 0.3707(3) 0.2180(3) 0.0379(6) Uani d . 1 . .
H H2A 0.8533 0.3539 0.2369 0.046 Uiso calc R 1 . .
N N3 0.3069(3) 1.1250(3) 0.8321(2) 0.0462(6) Uani d . 1 . .
C C3 0.7690(3) 0.2970(3) 0.1241(3) 0.0392(6) Uani d . 1 . .
H H3A 0.8598 0.2323 0.0761 0.047 Uiso calc R 1 . .
O O6 0.1710(3) 1.1769(3) 0.8577(3) 0.0776(9) Uani d . 1 . .
O O2 0.17072(18) 0.88101(19) 0.56665(16) 0.0318(4) Uani d . 1 . .
O O4 0.8652(2) 0.8704(2) 0.60355(17) 0.0369(4) Uani d . 1 . .
O O5 0.3732(3) 1.1514(4) 0.8890(3) 0.1161(15) Uani d . 1 . .
O O1W 0.17349(19) 0.56964(19) 0.50084(18) 0.0318(4) Uani d D 1 . .
H H1WA 0.0831(15) 0.620(2) 0.523(3) 0.048 Uiso d D 1 . .
H H1WB 0.180(3) 0.4895(15) 0.486(3) 0.048 Uiso d D 1 . .
O O8 0.31763(19) 0.80788(18) 0.17845(16) 0.0334(4) Uani d . 1 . .
C C32 0.1871(3) 0.8911(2) 0.2305(2) 0.0263(5) Uani d . 1 . .
C C33 0.1213(4) 1.0190(3) 0.1602(3) 0.0468(7) Uani d . 1 . .
H H33A 0.1949 1.0239 0.0772 0.070 Uiso calc R 1 . .
H H33B 0.0952 1.1025 0.2056 0.070 Uiso calc R 1 . .
H H33C 0.0314 1.0129 0.1524 0.070 Uiso calc R 1 . .

loop_
_atom_site_aniso_label
_atom_site_aniso_U_11
_atom_site_aniso_U_22
_atom_site_aniso_U_33
_atom_site_aniso_U_12
_atom_site_aniso_U_13
_atom_site_aniso_U_23
Co1 0.0155(2) 0.0220(2) 0.0263(2) -0.00532(16) -0.00810(17) -0.00619(17)
Co2 0.02330(17) 0.02240(17) 0.02775(18) -0.00702(13) -0.01024(13) -0.00655(13)
N1 0.0258(10) 0.0226(10) 0.0315(11) -0.0068(8) -0.0108(8) -0.0030(8)
N2 0.0270(10) 0.0274(10) 0.0295(11) -0.0090(8) -0.0106(9) -0.0057(8)
C6 0.0327(13) 0.0215(11) 0.0249(12) -0.0087(10) -0.0114(10) -0.0010(9)
O1 0.0230(8) 0.0311(9) 0.0350(9) -0.0075(7) -0.0115(7) -0.0123(7)
O9 0.0279(9) 0.0240(8) 0.0270(9) -0.0078(7) -0.0085(7) -0.0052(7)
C11 0.0251(11) 0.0195(11) 0.0236(11) -0.0089(9) -0.0092(9) -0.0022(9)
C17 0.0251(12) 0.0214(11) 0.0255(12) -0.0074(9) -0.0121(9) 0.0016(9)
C16 0.0243(11) 0.0212(11) 0.0221(11) -0.0085(9) -0.0093(9) -0.0001(9)
C19 0.0258(12) 0.0310(13) 0.0279(12) -0.0145(10) -0.0099(10) 0.0027(10)
C12 0.0256(12) 0.0219(11) 0.0256(11) -0.0115(9) -0.0099(9) 0.0020(9)
O3 0.0261(9) 0.0334(10) 0.0636(13) -0.0083(8) -0.0114(9) -0.0124(9)
C5 0.0301(12) 0.0213(11) 0.0248(12) -0.0083(10) -0.0093(10) 0.0005(9)
C4 0.0369(14) 0.0273(13) 0.0303(13) -0.0046(11) -0.0087(11) -0.0040(10)
C14 0.0327(13) 0.0255(12) 0.0241(12) -0.0113(10) -0.0063(10) -0.0070(10)
C13 0.0337(13) 0.0317(13) 0.0246(12) -0.0182(11) -0.0113(10) -0.0029(10)
C15 0.0239(12) 0.0250(12) 0.0274(12) -0.0058(9) -0.0073(9) -0.0040(10)
C9 0.0380(15) 0.0400(15) 0.0478(16) -0.0155(12) -0.0235(13) -0.0031(13)
C7 0.0434(15) 0.0287(13) 0.0365(14) -0.0074(11) -0.0180(12) -0.0090(11)
C10 0.0288(13) 0.0325(13) 0.0387(14) -0.0082(11) -0.0117(11) -0.0098(11)
C1 0.0318(13) 0.0284(13) 0.0433(15) -0.0104(11) -0.0180(11) -0.0015(11)
C8 0.0552(18) 0.0359(15) 0.0451(16) -0.0165(13) -0.0280(14) -0.0090(12)
C2 0.0274(13) 0.0329(14) 0.0530(17) -0.0102(11) -0.0160(12) 0.0063(13)
N3 0.0444(15) 0.0481(14) 0.0441(14) -0.0132(12) -0.0057(11) -0.0256(12)
C3 0.0300(14) 0.0309(14) 0.0419(15) -0.0007(11) -0.0053(12) -0.0006(12)
O6 0.0595(16) 0.0778(18) 0.0809(18) 0.0265(13) -0.0342(14) -0.0527(15)
O2 0.0200(8) 0.0421(10) 0.0341(9) -0.0035(7) -0.0137(7) -0.0073(8)
O4 0.0339(10) 0.0497(11) 0.0392(10) -0.0286(9) -0.0109(8) -0.0037(9)
O5 0.0539(16) 0.176(3) 0.130(3) -0.0378(19) 0.0024(16) -0.128(3)
O1W 0.0276(9) 0.0288(9) 0.0382(10) -0.0091(7) -0.0093(8) -0.0044(8)
O8 0.0297(9) 0.0333(9) 0.0322(9) -0.0078(8) -0.0055(8) -0.0059(8)
C32 0.0309(13) 0.0255(12) 0.0277(12) -0.0107(10) -0.0125(10) -0.0058(10)
C33 0.0542(18) 0.0416(16) 0.0379(16) -0.0079(14) -0.0182(14) 0.0054(13)

loop_
_atom_type_symbol
_atom_type_description
_atom_type_scat_dispersion_real
_atom_type_scat_dispersion_imag
_atom_type_scat_source
C C 0.0033 0.0016 'International Tables Vol C Tables 4.2.6.8 and 6.1.1.4'
H H 0.0000 0.0000 'International Tables Vol C Tables 4.2.6.8 and 6.1.1.4'
N N 0.0061 0.0033 'International Tables Vol C Tables 4.2.6.8 and 6.1.1.4'
O O 0.0106 0.0060 'International Tables Vol C Tables 4.2.6.8 and 6.1.1.4'
Co Co 0.3494 0.9721 'International Tables Vol C Tables 4.2.6.8 and 6.1.1.4'

loop_
_geom_angle_atom_site_label_1
_geom_angle_atom_site_label_2
_geom_angle_atom_site_label_3
_geom_angle_site_symmetry_1
_geom_angle_site_symmetry_3
_geom_angle
_geom_angle_publ_flag
O2 Co1 O2 . 2_576 180.0 ?
O2 Co1 O9 . 2_576 92.58(6) ?
O2 Co1 O9 2_576 2_576 87.42(6) ?
O2 Co1 O9 . . 87.42(6) ?
O2 Co1 O9 2_576 . 92.58(6) ?
O9 Co1 O9 2_576 . 180.0000(10) ?
O2 Co1 O4 . 1_455 90.67(7) ?
O2 Co1 O4 2_576 1_455 89.33(7) ?
O9 Co1 O4 2_576 1_455 88.72(7) ?
O9 Co1 O4 . 1_455 91.28(7) ?
O2 Co1 O4 . 2_676 89.33(7) ?
O2 Co1 O4 2_576 2_676 90.67(7) ?
O9 Co1 O4 2_576 2_676 91.28(7) ?
O9 Co1 O4 . 2_676 88.72(7) ?
O4 Co1 O4 1_455 2_676 180.0 ?
O1 Co2 O1W . . 94.98(7) ?
O1 Co2 N1 . . 94.01(7) ?
O1W Co2 N1 . . 103.72(7) ?
O1 Co2 N2 . . 170.78(7) ?
O1W Co2 N2 . . 87.41(7) ?
N1 Co2 N2 . . 76.77(7) ?
O1 Co2 O8 . . 98.32(7) ?
O1W Co2 O8 . . 152.53(7) ?
N1 Co2 O8 . . 99.22(7) ?
N2 Co2 O8 . . 83.29(7) ?
O1 Co2 O9 . . 94.50(6) ?
O1W Co2 O9 . . 95.80(7) ?
N1 Co2 O9 . . 157.91(7) ?
N2 Co2 O9 . . 94.12(7) ?
O8 Co2 O9 . . 59.37(6) ?
C1 N1 C5 . . 118.4(2) ?
C1 N1 Co2 . . 124.99(16) ?
C5 N1 Co2 . . 116.21(15) ?
C10 N2 C6 . . 119.0(2) ?
C10 N2 Co2 . . 124.78(16) ?
C6 N2 Co2 . . 116.22(15) ?
N2 C6 C7 . . 121.6(2) ?
N2 C6 C5 . . 114.8(2) ?
C7 C6 C5 . . 123.6(2) ?
C17 O1 Co2 . . 124.66(14) ?
C32 O9 Co1 . . 126.76(14) ?
C32 O9 Co2 . . 88.61(13) ?
Co1 O9 Co2 . . 121.97(8) ?
C16 C11 C12 . . 121.0(2) ?
C16 C11 H11A . . 119.5 ?
C12 C11 H11A . . 119.5 ?
O2 C17 O1 . . 126.4(2) ?
O2 C17 C16 . . 116.0(2) ?
O1 C17 C16 . . 117.6(2) ?
C15 C16 C11 . . 119.6(2) ?
C15 C16 C17 . . 117.9(2) ?
C11 C16 C17 . . 122.5(2) ?
O3 C19 O4 . . 125.4(2) ?
O3 C19 C12 . . 118.0(2) ?
O4 C19 C12 . . 116.6(2) ?
C13 C12 C11 . . 119.5(2) ?
C13 C12 C19 . . 119.0(2) ?
C11 C12 C19 . . 121.4(2) ?
N1 C5 C4 . . 121.7(2) ?
N1 C5 C6 . . 115.1(2) ?
C4 C5 C6 . . 123.2(2) ?
C3 C4 C5 . . 119.0(2) ?
C3 C4 H4A . . 120.5 ?
C5 C4 H4A . . 120.5 ?
C15 C14 C13 . . 123.5(2) ?
C15 C14 N3 . . 118.4(2) ?
C13 C14 N3 . . 118.1(2) ?
C14 C13 C12 . . 118.1(2) ?
C14 C13 H13A . . 120.9 ?
C12 C13 H13A . . 120.9 ?
C14 C15 C16 . . 118.3(2) ?
C14 C15 H15A . . 120.9 ?
C16 C15 H15A . . 120.9 ?
C8 C9 C10 . . 118.6(2) ?
C8 C9 H9A . . 120.7 ?
C10 C9 H9A . . 120.7 ?
C8 C7 C6 . . 118.7(2) ?
C8 C7 H7A . . 120.7 ?
C6 C7 H7A . . 120.7 ?
N2 C10 C9 . . 122.5(2) ?
N2 C10 H10A . . 118.8 ?
C9 C10 H10A . . 118.8 ?
N1 C1 C2 . . 123.0(2) ?
N1 C1 H1A . . 118.5 ?
C2 C1 H1A . . 118.5 ?
C9 C8 C7 . . 119.6(2) ?
C9 C8 H8A . . 120.2 ?
C7 C8 H8A . . 120.2 ?
C1 C2 C3 . . 118.4(2) ?
C1 C2 H2A . . 120.8 ?
C3 C2 H2A . . 120.8 ?
O5 N3 O6 . . 122.5(3) ?
O5 N3 C14 . . 117.9(3) ?
O6 N3 C14 . . 119.3(2) ?
C2 C3 C4 . . 119.5(2) ?
C2 C3 H3A . . 120.3 ?
C4 C3 H3A . . 120.3 ?
C17 O2 Co1 . . 138.15(16) ?
C19 O4 Co1 . 1_655 137.23(17) ?
Co2 O1W H1WA . . 109(2) ?
Co2 O1W H1WB . . 111(2) ?
H1WA O1W H1WB . . 109(2) ?
C32 O8 Co2 . . 92.74(15) ?
O8 C32 O9 . . 119.2(2) ?
O8 C32 C33 . . 120.5(2) ?
O9 C32 C33 . . 120.2(2) ?
C32 C33 H33A . . 109.5 ?
C32 C33 H33B . . 109.5 ?
H33A C33 H33B . . 109.5 ?
C32 C33 H33C . . 109.5 ?
H33A C33 H33C . . 109.5 ?
H33B C33 H33C . . 109.5 ?

loop_
_geom_bond_atom_site_label_1
_geom_bond_atom_site_label_2
_geom_bond_site_symmetry_2
_geom_bond_distance
_geom_bond_publ_flag
Co1 O2 . 2.0503(16) ?
Co1 O2 2_576 2.0503(16) ?
Co1 O9 2_576 2.1153(15) ?
Co1 O9 . 2.1153(15) ?
Co1 O4 1_455 2.1154(17) ?
Co1 O4 2_676 2.1154(17) ?
Co2 O1 . 2.0392(15) ?
Co2 O1W . 2.0831(18) ?
Co2 N1 . 2.1053(19) ?
Co2 N2 . 2.1249(19) ?
Co2 O8 . 2.1668(18) ?
Co2 O9 . 2.2382(16) ?
N1 C1 . 1.338(3) ?
N1 C5 . 1.350(3) ?
N2 C10 . 1.331(3) ?
N2 C6 . 1.345(3) ?
C6 C7 . 1.385(3) ?
C6 C5 . 1.487(3) ?
O1 C17 . 1.259(3) ?
O9 C32 . 1.281(3) ?
C11 C16 . 1.391(3) ?
C11 C12 . 1.395(3) ?
C11 H11A . 0.9300 ?
C17 O2 . 1.248(3) ?
C17 C16 . 1.508(3) ?
C16 C15 . 1.388(3) ?
C19 O3 . 1.244(3) ?
C19 O4 . 1.252(3) ?
C19 C12 . 1.510(3) ?
C12 C13 . 1.390(3) ?
C5 C4 . 1.384(3) ?
C4 C3 . 1.381(4) ?
C4 H4A . 0.9300 ?
C14 C15 . 1.375(3) ?
C14 C13 . 1.380(4) ?
C14 N3 . 1.471(3) ?
C13 H13A . 0.9300 ?
C15 H15A . 0.9300 ?
C9 C8 . 1.372(4) ?
C9 C10 . 1.380(4) ?
C9 H9A . 0.9300 ?
C7 C8 . 1.382(4) ?
C7 H7A . 0.9300 ?
C10 H10A . 0.9300 ?
C1 C2 . 1.377(4) ?
C1 H1A . 0.9300 ?
C8 H8A . 0.9300 ?
C2 C3 . 1.380(4) ?
C2 H2A . 0.9300 ?
N3 O5 . 1.199(3) ?
N3 O6 . 1.206(3) ?
C3 H3A . 0.9300 ?
O4 Co1 1_655 2.1154(17) ?
O1W H1WA . 0.826(10) ?
O1W H1WB . 0.824(10) ?
O8 C32 . 1.248(3) ?
C32 C33 . 1.493(4) ?
C33 H33A . 0.9600 ?
C33 H33B . 0.9600 ?
C33 H33C . 0.9600 ?

loop_
_geom_hbond_atom_site_label_D
_geom_hbond_atom_site_label_H
_geom_hbond_atom_site_label_A
_geom_hbond_site_symmetry_A
_geom_hbond_distance_DH
_geom_hbond_distance_HA
_geom_hbond_distance_DA
_geom_hbond_angle_DHA
_geom_hbond_publ_flag
O1W H1WA O3 1_455 0.83(2) 1.99(2) 2.755(3) 154(2) yes
O1W H1WB O3 2_666 0.826(18) 1.96(2) 2.762(3) 163(3) yes
